data_7056325
loop_
_publ_author_name
'Rabelo, Renato'
'Valdo, Ana Karoline Silva Medanha'
'Robertson, Craig C.'
'Thomas, Jim'
'Stumpf, Humberto Os\'orio'
'Martins, Felipe Terra'
'Pedroso, Emerson F.'
'Julve, Miguel'
'Lloret, Francesc'
'Cangussu, Danielle'

_publ_section_title
;
 Metal(II)-assisted hydrolysis of 2,4,6-tris(2-pyrimidyl)-1,3,5-triazine
 (tpymt): synthesis, crystal structure and magnetic properties of
 [Co(bpcam)2]ClO4 . dmso . H2O, [Co(bpcam)2]2[Co(NCS)4] . dmso . H2O and
 [Ni(bpcam)2] . H2O [Hbpcam = bis(2-pyrimidylcarbonyl)amide]
;
_journal_name_full 'New J. Chem.'
_journal_paper_doi 10.1039/C7NJ00526A
_journal_year 2017
_chemical_formula_moiety 'C20 H12 N10 Ni O4, H2 O'
_chemical_formula_sum 'C20 H14 N10 Ni O5'
_chemical_formula_weight 533.10
_chemical_name_systematic
;
 ? 
;
_space_group_crystal_system triclinic
_space_group_IT_number 2
_space_group_name_Hall '-P 1'
_space_group_name_H-M_alt 'P -1'
_symmetry_space_group_name_Hall '-P 1'
_symmetry_space_group_name_H-M 'P -1'
_atom_sites_solution_hydrogens mixed
_atom_sites_solution_primary dual
_audit_creation_date 2017-05-17
_audit_creation_method
;
Olex2 1.2
(compiled 2017.03.28 svn.r3405 for OlexSys, GUI svn.r5337)
;
_audit_update_record
;
2017-05-18 deposited with the CCDC.
2017-06-13 downloaded from the CCDC.
;
_cell_angle_alpha 74.233(3)
_cell_angle_beta 83.559(3)
_cell_angle_gamma 64.292(3)
_cell_formula_units_Z 2
_cell_length_a 8.8015(15)
_cell_length_b 10.0257(17)
_cell_length_c 13.876(2)
_cell_measurement_reflns_used 3371
_cell_measurement_temperature 150(2)
_cell_measurement_theta_max 53.837
_cell_measurement_theta_min 4.656
_cell_volume 1061.7(3)
_computing_cell_refinement 'SAINT v6.45A (Bruker, 2003)'
_computing_data_collection 'Bruker SMART'
_computing_data_reduction 'SAINT v6.45A (Bruker, 2003)'
_computing_molecular_graphics 'Olex2 (Dolomanov et al., 2009)'
_computing_publication_material 'Olex2 (Dolomanov et al., 2009)'
_computing_structure_refinement 'XL (Sheldrick, 2008)'
_computing_structure_solution 'XT (Sheldrick, 2015)'
_diffrn_ambient_temperature 150.15
_diffrn_detector_area_resol_mean 100
_diffrn_measured_fraction_theta_full 0.998
_diffrn_measured_fraction_theta_max 0.971
_diffrn_measurement_device_type 'Bruker smart1000'
_diffrn_measurement_method '\w scans'
_diffrn_radiation_monochromator graphite
_diffrn_radiation_type MoK\a
_diffrn_radiation_wavelength 0.71073
_diffrn_reflns_av_R_equivalents 0.0546
_diffrn_reflns_av_unetI/netI 0.0693
_diffrn_reflns_Laue_measured_fraction_full 0.998
_diffrn_reflns_Laue_measured_fraction_max 0.971
_diffrn_reflns_limit_h_max 11
_diffrn_reflns_limit_h_min -11
_diffrn_reflns_limit_k_max 13
_diffrn_reflns_limit_k_min -13
_diffrn_reflns_limit_l_max 17
_diffrn_reflns_limit_l_min -18
_diffrn_reflns_number 12287
_diffrn_reflns_point_group_measured_fraction_full 0.998
_diffrn_reflns_point_group_measured_fraction_max 0.971
_diffrn_reflns_theta_full 25.242
_diffrn_reflns_theta_max 27.584
_diffrn_reflns_theta_min 1.525
_exptl_absorpt_coefficient_mu 0.973
_exptl_absorpt_correction_T_max 0.9175
_exptl_absorpt_correction_T_min 0.6576
_exptl_absorpt_correction_type multi-scan
_exptl_absorpt_process_details
'SADABS v.2.10 (Bruker,2003) was used for absorption correction. R(int) was 0.2245 before and 0.0431 after correction. The Ratio of minimum to maximum transmission is 0.7008. The \l/2 correction factor is 0.0015.'
_exptl_crystal_colour orange
_exptl_crystal_colour_primary orange
_exptl_crystal_density_diffrn 1.668
_exptl_crystal_density_method 'not measured'
_exptl_crystal_description plate
_exptl_crystal_F_000 544
_exptl_crystal_size_max 0.47
_exptl_crystal_size_mid 0.11
_exptl_crystal_size_min 0.09
_refine_diff_density_max 1.460
_refine_diff_density_min -0.650
_refine_diff_density_rms 0.118
_refine_ls_extinction_method none
_refine_ls_goodness_of_fit_ref 1.015
_refine_ls_hydrogen_treatment constr
_refine_ls_matrix_type full
_refine_ls_number_parameters 328
_refine_ls_number_reflns 4765
_refine_ls_number_restraints 0
_refine_ls_restrained_S_all 1.015
_refine_ls_R_factor_all 0.0805
_refine_ls_R_factor_gt 0.0535
_refine_ls_shift/su_max 0.001
_refine_ls_shift/su_mean 0.000
_refine_ls_structure_factor_coef Fsqd
_refine_ls_weighting_details 'w=1/[\s^2^(Fo^2^)+(0.0890P)^2^] where P=(Fo^2^+2Fc^2^)/3'
_refine_ls_weighting_scheme calc
_refine_ls_wR_factor_gt 0.1309
_refine_ls_wR_factor_ref 0.1478
_reflns_Friedel_coverage 0.000
_reflns_number_gt 3468
_reflns_number_total 4765
_reflns_threshold_expression 'I > 2\s(I)'
_cod_data_source_file c7nj00526a2.cif
_cod_data_source_block rich1m
_cod_depositor_comments
;
The following automatic conversions were performed:

'_exptl_absorpt_correction_type' value 'Multi-scan' changed to
'multi-scan' according to
/home/data/users/saulius/crontab/automatic-downloads/rss-feeds/RSC/lib/dictionaries/cif_core.dic
dictionary named 'cif_core.dic' version 2.4.2 from 2011-04-26.

Automatic conversion script
Id: cif_fix_values 4973 2017-02-22 13:04:09Z antanas 
;
_cod_database_code 7056325
_shelx_shelxl_version_number 2014/7
_shelx_space_group_comment
;
The symmetry employed for this shelxl refinement is uniquely defined
by the following loop, which should always be used as a source of
symmetry information in preference to the above space-group names.
They are only intended as comments.
;
_shelx_estimated_absorpt_t_max 0.918
_shelx_estimated_absorpt_t_min 0.658
_olex2_refinement_description
;
1. Fixed Uiso
 At 1.2 times of:
  All C(H) groups
 At 1.5 times of:
  All O(H,H) groups
2.a Free rotating group:
 O1W(H1WA,H1WB)
2.b Aromatic/amide H refined with riding coordinates:
 C1(H1), C2(H2), C3(H3), C8(H8), C9(H9), C10(H10), C11(H11), C12(H12),
 C13(H13), C18(H18), C19(H19), C20(H20)
;
_olex2_submission_special_instructions 'No special instructions were received'

loop_
_space_group_symop_operation_xyz
'x, y, z'
'-x, -y, -z'

loop_
_atom_site_label
_atom_site_type_symbol
_atom_site_fract_x
_atom_site_fract_y
_atom_site_fract_z
_atom_site_U_iso_or_equiv
_atom_site_adp_type
_atom_site_occupancy
_atom_site_site_symmetry_order
_atom_site_calc_flag
_atom_site_refinement_flags_posn
Ni1 Ni 0.67223(5) 0.55713(5) 0.23216(3) 0.01705(15) Uani 1 1 d .
O1 O 0.6106(3) 0.8349(3) 0.4195(2) 0.0363(7) Uani 1 1 d .
O2 O 0.3817(3) 0.7018(3) 0.46870(18) 0.0272(6) Uani 1 1 d .
O3 O 0.9510(4) 0.2304(3) 0.07893(19) 0.0418(7) Uani 1 1 d .
O4 O 0.7039(4) 0.4829(3) -0.04790(19) 0.0424(8) Uani 1 1 d .
N1 N 0.8309(3) 0.6694(3) 0.2209(2) 0.0195(6) Uani 1 1 d .
N2 N 0.5836(3) 0.6651(3) 0.3435(2) 0.0192(6) Uani 1 1 d .
N3 N 0.4796(3) 0.4876(3) 0.28751(19) 0.0184(6) Uani 1 1 d .
N4 N 0.8847(4) 0.8267(3) 0.3013(2) 0.0236(6) Uani 1 1 d .
N5 N 0.2675(4) 0.5204(3) 0.4129(2) 0.0248(6) Uani 1 1 d .
N6 N 0.8600(3) 0.3492(3) 0.30453(19) 0.0170(6) Uani 1 1 d .
N7 N 0.7572(3) 0.4547(3) 0.11843(19) 0.0181(6) Uani 1 1 d .
N8 N 0.5162(3) 0.7293(3) 0.1139(2) 0.0198(6) Uani 1 1 d .
N9 N 1.0711(3) 0.1180(3) 0.2735(2) 0.0254(7) Uani 1 1 d .
N10 N 0.4596(4) 0.7715(4) -0.0577(2) 0.0317(7) Uani 1 1 d .
C1 C 0.9567(4) 0.6686(4) 0.1571(2) 0.0223(7) Uani 1 1 d .
H1 H 0.9822 0.6129 0.1075 0.027 Uiso 1 1 calc R
C2 C 1.0501(4) 0.7470(4) 0.1619(3) 0.0235(7) Uani 1 1 d .
H2 H 1.1385 0.7475 0.1160 0.028 Uiso 1 1 calc R
C3 C 1.0104(4) 0.8248(4) 0.2362(3) 0.0280(8) Uani 1 1 d .
H3 H 1.0740 0.8787 0.2413 0.034 Uiso 1 1 calc R
C4 C 0.8015(4) 0.7501(4) 0.2898(2) 0.0184(7) Uani 1 1 d .
C5 C 0.6524(4) 0.7556(4) 0.3599(2) 0.0219(7) Uani 1 1 d .
C6 C 0.4531(4) 0.6478(4) 0.3987(2) 0.0201(7) Uani 1 1 d .
C7 C 0.3951(4) 0.5448(4) 0.3640(2) 0.0181(7) Uani 1 1 d .
C8 C 0.2242(5) 0.4261(4) 0.3821(3) 0.0301(8) Uani 1 1 d .
H8 H 0.1353 0.4028 0.4158 0.036 Uiso 1 1 calc R
C9 C 0.3016(4) 0.3615(4) 0.3043(3) 0.0283(8) Uani 1 1 d .
H9 H 0.2662 0.2968 0.2832 0.034 Uiso 1 1 calc R
C10 C 0.4329(4) 0.3942(4) 0.2577(2) 0.0221(7) Uani 1 1 d .
H10 H 0.4906 0.3503 0.2042 0.026 Uiso 1 1 calc R
C11 C 0.9060(4) 0.3008(4) 0.4012(2) 0.0213(7) Uani 1 1 d .
H11 H 0.8473 0.3639 0.4456 0.026 Uiso 1 1 calc R
C12 C 1.0371(4) 0.1611(4) 0.4369(3) 0.0247(7) Uani 1 1 d .
H12 H 1.0714 0.1269 0.5051 0.030 Uiso 1 1 calc R
C13 C 1.1167(4) 0.0724(4) 0.3706(3) 0.0274(8) Uani 1 1 d .
H13 H 1.2073 -0.0247 0.3941 0.033 Uiso 1 1 calc R
C14 C 0.9435(4) 0.2542(4) 0.2460(2) 0.0192(7) Uani 1 1 d .
C15 C 0.8854(4) 0.3113(4) 0.1359(2) 0.0227(7) Uani 1 1 d .
C16 C 0.6795(4) 0.5281(4) 0.0272(2) 0.0233(7) Uani 1 1 d .
C17 C 0.5425(4) 0.6875(4) 0.0278(2) 0.0220(7) Uani 1 1 d .
C18 C 0.3367(5) 0.9080(4) -0.0541(3) 0.0350(9) Uani 1 1 d .
H18 H 0.2729 0.9712 -0.1133 0.042 Uiso 1 1 calc R
C19 C 0.2978(4) 0.9618(4) 0.0312(3) 0.0276(8) Uani 1 1 d .
H19 H 0.2095 1.0591 0.0320 0.033 Uiso 1 1 calc R
C20 C 0.3937(4) 0.8671(4) 0.1149(3) 0.0227(7) Uani 1 1 d .
H20 H 0.3724 0.9004 0.1749 0.027 Uiso 1 1 calc R
O1W O 0.3176(4) 0.8921(3) 0.6057(2) 0.0441(7) Uani 1 1 d .
H1WA H 0.3793 0.8441 0.5617 0.066 Uiso 1 1 d G
H1WB H 0.3212 0.9803 0.5947 0.066 Uiso 1 1 d G

loop_
_atom_site_aniso_label
_atom_site_aniso_U_11
_atom_site_aniso_U_22
_atom_site_aniso_U_33
_atom_site_aniso_U_23
_atom_site_aniso_U_13
_atom_site_aniso_U_12
Ni1 0.0195(2) 0.0202(2) 0.0134(2) -0.00888(17) 0.00132(15) -0.00766(18)
O1 0.0507(17) 0.0457(17) 0.0347(16) -0.0302(14) 0.0223(13) -0.0338(14)
O2 0.0331(13) 0.0355(14) 0.0219(13) -0.0196(11) 0.0111(10) -0.0176(11)
O3 0.0446(16) 0.0394(16) 0.0260(15) -0.0229(13) -0.0075(12) 0.0067(13)
O4 0.0486(17) 0.0399(16) 0.0191(14) -0.0183(12) -0.0102(12) 0.0080(13)
N1 0.0228(14) 0.0212(15) 0.0168(14) -0.0090(12) 0.0010(11) -0.0092(12)
N2 0.0231(14) 0.0228(14) 0.0148(14) -0.0091(11) 0.0028(11) -0.0106(12)
N3 0.0194(13) 0.0223(14) 0.0136(13) -0.0070(11) -0.0024(11) -0.0068(12)
N4 0.0285(15) 0.0281(16) 0.0210(15) -0.0133(13) 0.0042(12) -0.0150(13)
N5 0.0246(15) 0.0354(17) 0.0192(15) -0.0094(13) 0.0028(12) -0.0159(13)
N6 0.0194(13) 0.0216(14) 0.0154(13) -0.0076(11) 0.0024(10) -0.0122(11)
N7 0.0187(13) 0.0215(14) 0.0127(13) -0.0099(11) -0.0010(10) -0.0037(11)
N8 0.0196(14) 0.0222(15) 0.0182(14) -0.0067(12) 0.0017(11) -0.0088(12)
N9 0.0270(15) 0.0207(15) 0.0255(16) -0.0079(13) -0.0058(12) -0.0045(13)
N10 0.0314(17) 0.0335(18) 0.0226(16) -0.0084(14) -0.0055(13) -0.0045(14)
C1 0.0227(17) 0.0252(18) 0.0184(17) -0.0088(14) 0.0030(13) -0.0082(14)
C2 0.0226(17) 0.0283(19) 0.0228(18) -0.0106(15) 0.0059(14) -0.0126(15)
C3 0.0273(19) 0.032(2) 0.033(2) -0.0143(17) 0.0028(15) -0.0169(16)
C4 0.0200(16) 0.0169(16) 0.0174(16) -0.0082(13) 0.0017(13) -0.0050(13)
C5 0.0270(18) 0.0228(17) 0.0187(17) -0.0103(14) 0.0025(13) -0.0105(14)
C6 0.0222(16) 0.0191(16) 0.0166(16) -0.0048(13) -0.0018(13) -0.0061(14)
C7 0.0181(16) 0.0220(17) 0.0135(16) -0.0057(13) -0.0011(12) -0.0067(13)
C8 0.0303(19) 0.046(2) 0.0260(19) -0.0121(17) 0.0005(15) -0.0249(18)
C9 0.034(2) 0.037(2) 0.0252(19) -0.0116(16) -0.0019(15) -0.0228(17)
C10 0.0270(18) 0.0242(18) 0.0155(16) -0.0053(14) -0.0049(13) -0.0099(15)
C11 0.0244(17) 0.0296(19) 0.0161(16) -0.0102(14) 0.0035(13) -0.0151(15)
C12 0.0313(19) 0.0288(19) 0.0165(17) -0.0024(14) -0.0026(14) -0.0162(16)
C13 0.0285(19) 0.0220(18) 0.0277(19) -0.0050(15) -0.0058(15) -0.0062(15)
C14 0.0197(16) 0.0229(17) 0.0179(17) -0.0105(14) 0.0011(13) -0.0088(14)
C15 0.0247(17) 0.0281(19) 0.0166(17) -0.0118(14) 0.0018(13) -0.0090(15)
C16 0.0237(17) 0.0294(19) 0.0157(17) -0.0126(15) 0.0009(13) -0.0063(15)
C17 0.0219(16) 0.0232(18) 0.0165(17) -0.0050(14) -0.0022(13) -0.0050(14)
C18 0.033(2) 0.033(2) 0.027(2) -0.0028(17) -0.0074(16) -0.0034(17)
C19 0.0245(18) 0.0181(17) 0.032(2) -0.0050(15) -0.0010(15) -0.0022(14)
C20 0.0240(17) 0.0224(17) 0.0244(18) -0.0114(14) 0.0047(14) -0.0100(14)
O1W 0.0537(19) 0.0334(17) 0.0460(19) -0.0191(14) -0.0052(15) -0.0124(15)

loop_
_atom_type_symbol
_atom_type_description
_atom_type_scat_dispersion_real
_atom_type_scat_dispersion_imag
_atom_type_scat_source
C C 0.0033 0.0016 'International Tables Vol C Tables 4.2.6.8 and 6.1.1.4'
H H 0.0000 0.0000 'International Tables Vol C Tables 4.2.6.8 and 6.1.1.4'
N N 0.0061 0.0033 'International Tables Vol C Tables 4.2.6.8 and 6.1.1.4'
Ni Ni 0.3393 1.1124 'International Tables Vol C Tables 4.2.6.8 and 6.1.1.4'
O O 0.0106 0.0060 'International Tables Vol C Tables 4.2.6.8 and 6.1.1.4'

loop_
_geom_angle_atom_site_label_1
_geom_angle_atom_site_label_2
_geom_angle_atom_site_label_3
_geom_angle
N1 Ni1 N8 91.94(10)
N2 Ni1 N1 78.58(10)
N2 Ni1 N3 79.56(10)
N2 Ni1 N6 102.29(11)
N2 Ni1 N8 99.13(11)
N3 Ni1 N1 158.13(11)
N3 Ni1 N8 91.60(10)
N6 Ni1 N1 91.68(10)
N6 Ni1 N3 92.86(10)
N6 Ni1 N8 158.57(11)
N7 Ni1 N1 101.13(11)
N7 Ni1 N2 178.48(11)
N7 Ni1 N3 100.73(10)
N7 Ni1 N6 79.20(10)
N7 Ni1 N8 79.38(11)
C1 N1 Ni1 129.2(2)
C1 N1 C4 116.4(3)
C4 N1 Ni1 114.4(2)
C5 N2 Ni1 119.9(2)
C6 N2 Ni1 118.3(2)
C6 N2 C5 121.8(3)
C7 N3 Ni1 113.8(2)
C7 N3 C10 117.2(3)
C10 N3 Ni1 129.0(2)
C4 N4 C3 115.8(3)
C7 N5 C8 115.0(3)
C11 N6 Ni1 128.0(2)
C14 N6 Ni1 114.9(2)
C14 N6 C11 117.2(3)
C15 N7 Ni1 119.1(2)
C16 N7 Ni1 118.8(2)
C16 N7 C15 122.0(3)
C17 N8 Ni1 113.2(2)
C17 N8 C20 117.2(3)
C20 N8 Ni1 129.6(2)
C14 N9 C13 115.5(3)
C17 N10 C18 115.5(3)
N1 C1 H1 119.3
N1 C1 C2 121.4(3)
C2 C1 H1 119.3
C1 C2 H2 121.3
C1 C2 C3 117.5(3)
C3 C2 H2 121.3
N4 C3 C2 122.2(3)
N4 C3 H3 118.9
C2 C3 H3 118.9
N1 C4 C5 116.0(3)
N4 C4 N1 126.8(3)
N4 C4 C5 117.2(3)
O1 C5 N2 129.1(3)
O1 C5 C4 119.9(3)
N2 C5 C4 111.0(3)
O2 C6 N2 128.8(3)
O2 C6 C7 119.2(3)
N2 C6 C7 111.9(3)
N3 C7 C6 116.4(3)
N5 C7 N3 126.6(3)
N5 C7 C6 116.9(3)
N5 C8 H8 118.3
N5 C8 C9 123.3(3)
C9 C8 H8 118.3
C8 C9 H9 121.3
C8 C9 C10 117.4(3)
C10 C9 H9 121.3
N3 C10 C9 120.4(3)
N3 C10 H10 119.8
C9 C10 H10 119.8
N6 C11 H11 119.6
N6 C11 C12 120.8(3)
C12 C11 H11 119.6
C11 C12 H12 121.2
C11 C12 C13 117.7(3)
C13 C12 H12 121.2
N9 C13 C12 122.5(3)
N9 C13 H13 118.8
C12 C13 H13 118.8
N6 C14 C15 116.0(3)
N9 C14 N6 126.3(3)
N9 C14 C15 117.6(3)
O3 C15 N7 129.1(3)
O3 C15 C14 120.1(3)
N7 C15 C14 110.7(3)
O4 C16 N7 129.0(3)
O4 C16 C17 119.8(3)
N7 C16 C17 111.2(3)
N8 C17 C16 117.3(3)
N10 C17 N8 125.9(3)
N10 C17 C16 116.8(3)
N10 C18 H18 118.3
N10 C18 C19 123.3(3)
C19 C18 H18 118.3
C18 C19 H19 121.8
C20 C19 C18 116.5(3)
C20 C19 H19 121.8
N8 C20 C19 121.6(3)
N8 C20 H20 119.2
C19 C20 H20 119.2
H1WA O1W H1WB 109.5

loop_
_geom_bond_atom_site_label_1
_geom_bond_atom_site_label_2
_geom_bond_distance
Ni1 N1 2.112(3)
Ni1 N2 2.018(3)
Ni1 N3 2.096(3)
Ni1 N6 2.081(3)
Ni1 N7 2.014(3)
Ni1 N8 2.114(3)
O1 C5 1.218(4)
O2 C6 1.219(4)
O3 C15 1.206(4)
O4 C16 1.209(4)
N1 C1 1.336(4)
N1 C4 1.349(4)
N2 C5 1.365(4)
N2 C6 1.357(4)
N3 C7 1.338(4)
N3 C10 1.341(4)
N4 C3 1.345(4)
N4 C4 1.316(4)
N5 C7 1.326(4)
N5 C8 1.338(4)
N6 C11 1.341(4)
N6 C14 1.336(4)
N7 C15 1.365(4)
N7 C16 1.365(4)
N8 C17 1.335(4)
N8 C20 1.337(4)
N9 C13 1.346(4)
N9 C14 1.324(4)
N10 C17 1.330(4)
N10 C18 1.336(5)
C1 H1 0.9500
C1 C2 1.378(5)
C2 H2 0.9500
C2 C3 1.383(5)
C3 H3 0.9500
C4 C5 1.533(4)
C6 C7 1.529(4)
C8 H8 0.9500
C8 C9 1.372(5)
C9 H9 0.9500
C9 C10 1.381(5)
C10 H10 0.9500
C11 H11 0.9500
C11 C12 1.374(5)
C12 H12 0.9500
C12 C13 1.375(5)
C13 H13 0.9500
C14 C15 1.540(4)
C16 C17 1.530(5)
C18 H18 0.9500
C18 C19 1.380(5)
C19 H19 0.9500
C19 C20 1.374(5)
C20 H20 0.9500
O1W H1WA 0.8701
O1W H1WB 0.8700
